data_8101949
loop_
_publ_author_name
'Lan, K.'
'Chen, X.-L.'

_publ_section_title
;
Crystal structure of (diphenylphosphinoyl)phenylmethanol, C~19~H~17~O~2~P
;
_journal_issue 2
_journal_name_full 'Zeitschrift f\"ur Kristallographie - New Crystal Structures'
_journal_page_first 171
_journal_page_last 172
_journal_volume 221
_journal_year 2006
_chemical_formula_sum 'C19 H17 O2 P'
_chemical_formula_weight 308.30
_chemical_name_systematic
; 
(diphenylphosphinoyl)phenylmethanol
;
_space_group_IT_number 14
_symmetry_cell_setting monoclinic
_symmetry_space_group_name_Hall '-P 2yn'
_symmetry_space_group_name_H-M 'P 1 21/n 1'
_atom_sites_solution_hydrogens geom
_atom_sites_solution_primary direct
_atom_sites_solution_secondary difmap
_audit_creation_method SHELXL-97
_cell_angle_alpha 90.00
_cell_angle_beta 92.091(7)
_cell_angle_gamma 90.00
_cell_formula_units_Z 4
_cell_length_a 11.239(4)
_cell_length_b 6.310(2)
_cell_length_c 22.157(8)
_cell_measurement_temperature 293(2)
_cell_measurement_theta_max 25.02
_cell_measurement_theta_min 1.84
_cell_volume 1570.3(9)
_computing_cell_refinement 'Bruker SMART'
_computing_data_collection 'Bruker SMART'
_computing_data_reduction 'Bruker SHELXTL'
_computing_molecular_graphics 'Bruker SHELXTL'
_computing_publication_material 'Bruker SHELXTL'
_computing_structure_refinement 'SHELXL-97 (Sheldrick, 1997)'
_computing_structure_solution 'SHELXS-97 (Sheldrick, 1990)'
_diffrn_ambient_temperature 293(2)
_diffrn_measured_fraction_theta_full 0.998
_diffrn_measured_fraction_theta_max 0.998
_diffrn_measurement_device_type 'Bruker SMART CCD'
_diffrn_measurement_method phi/omega
_diffrn_radiation_monochromator graphite
_diffrn_radiation_source 'fine-focus sealed tube'
_diffrn_radiation_type MoK\a
_diffrn_radiation_wavelength 0.71073
_diffrn_reflns_av_R_equivalents 0.0386
_diffrn_reflns_av_sigmaI/netI 0.0459
_diffrn_reflns_limit_h_max 13
_diffrn_reflns_limit_h_min -12
_diffrn_reflns_limit_k_max 7
_diffrn_reflns_limit_k_min -7
_diffrn_reflns_limit_l_max 21
_diffrn_reflns_limit_l_min -26
_diffrn_reflns_number 6203
_diffrn_reflns_theta_full 25.02
_diffrn_reflns_theta_max 25.02
_diffrn_reflns_theta_min 1.84
_exptl_absorpt_coefficient_mu 0.179
_exptl_absorpt_correction_T_max 0.982
_exptl_absorpt_correction_T_min 0.968
_exptl_absorpt_correction_type multi-scan
_exptl_absorpt_process_details SADABS
_exptl_crystal_colour colorless
_exptl_crystal_density_diffrn 1.304
_exptl_crystal_density_method 'not measured'
_exptl_crystal_description prism
_exptl_crystal_F_000 648
_exptl_crystal_size_max 0.30
_exptl_crystal_size_mid 0.15
_exptl_crystal_size_min 0.10
_refine_diff_density_max 0.240
_refine_diff_density_min -0.278
_refine_diff_density_rms 0.055
_refine_ls_extinction_method SHELXL
_refine_ls_goodness_of_fit_ref 0.975
_refine_ls_hydrogen_treatment constr
_refine_ls_matrix_type full
_refine_ls_number_parameters 199
_refine_ls_number_reflns 2779
_refine_ls_number_restraints 0
_refine_ls_restrained_S_all 0.975
_refine_ls_R_factor_all 0.0742
_refine_ls_R_factor_gt 0.0409
_refine_ls_shift/su_max 0.001
_refine_ls_shift/su_mean 0.000
_refine_ls_structure_factor_coef Fsqd
_refine_ls_weighting_details 'calc w=1/[\s^2^(Fo^2^)+(0.0619P)^2^+0.0000P] where P=(Fo^2^+2Fc^2^)/3'
_refine_ls_weighting_scheme calc
_refine_ls_wR_factor_gt 0.0985
_refine_ls_wR_factor_ref 0.1135
_reflns_number_gt 1840
_reflns_number_total 2779
_reflns_threshold_expression >2sigma(I)
_cod_data_source_file 1267-1752.cff
_cod_data_source_block mndienco
_cod_depositor_comments
;
The following automatic conversions were performed:
'_symmetry_cell_setting' value 'Monoclinic' changed to 'monoclinic'
according to '/home/saulius/struct/CIF-dictionaries/cif_core.dic'
dictionary named 'cif_core.dic' version 2.4.1 from
2010-06-29.

'_exptl_absorpt_correction_type' value 'MULTI-SCAN' changed
to 'multi-scan' according to
'/home/saulius/struct/CIF-dictionaries/cif_core.dic' dictionary named
'cif_core.dic' version 2.4.1 from 2010-06-29.

Automatic conversion script
Id: cif_fix_enum 1555 2011-01-17 13:19:09Z saulius 
;
_cod_original_cell_volume 1570.4(10)
_cod_original_sg_symbol_H-M P12(1)/n1
_cod_database_code 8101949

loop_
_symmetry_equiv_pos_as_xyz
'x, y, z'
'-x+1/2, y+1/2, -z+1/2'
'-x, -y, -z'
'x-1/2, -y-1/2, z-1/2'

loop_
_atom_site_label
_atom_site_type_symbol
_atom_site_fract_x
_atom_site_fract_y
_atom_site_fract_z
_atom_site_U_iso_or_equiv
_atom_site_adp_type
_atom_site_occupancy
_atom_site_symmetry_multiplicity
_atom_site_Wyckoff_symbol
_atom_site_calc_flag
_atom_site_refinement_flags
_atom_site_disorder_assembly
_atom_site_disorder_group
P1 P 0.05381(5) 0.47606(9) 0.18238(3) 0.0375(2) Uani 1 4 e d . . .
O1 O 0.08813(13) 0.7046(2) 0.18009(7) 0.0458(4) Uani 1 4 e d . . .
O2 O 0.23173(13) 0.3791(2) 0.24971(7) 0.0462(4) Uani 1 4 e d . . .
H2A H 0.2848 0.2998 0.2623 0.069 Uiso 1 4 e calc R . .
C1 C 0.18240(18) 0.2993(3) 0.19422(10) 0.0367(5) Uani 1 4 e d . . .
H1B H 0.1541 0.1543 0.2004 0.044 Uiso 1 4 e calc R . .
C2 C 0.26876(19) 0.3003(3) 0.14384(10) 0.0381(6) Uani 1 4 e d . . .
C3 C 0.3419(2) 0.4750(4) 0.13502(12) 0.0497(6) Uani 1 4 e d . . .
H3A H 0.3352 0.5942 0.1593 0.060 Uiso 1 4 e calc R . .
C4 C 0.4242(2) 0.4718(5) 0.09037(13) 0.0604(7) Uani 1 4 e d . . .
H4A H 0.4729 0.5888 0.0849 0.072 Uiso 1 4 e calc R . .
C5 C 0.4348(3) 0.2972(5) 0.05402(13) 0.0669(8) Uani 1 4 e d . . .
H5A H 0.4901 0.2963 0.0238 0.080 Uiso 1 4 e calc R . .
C6 C 0.3634(3) 0.1240(5) 0.06247(12) 0.0624(8) Uani 1 4 e d . . .
H6A H 0.3706 0.0055 0.0379 0.075 Uiso 1 4 e calc R . .
C7 C 0.2810(2) 0.1244(4) 0.10720(11) 0.0490(6) Uani 1 4 e d . . .
H7A H 0.2335 0.0058 0.1127 0.059 Uiso 1 4 e calc R . .
C8 C -0.03909(19) 0.4210(4) 0.24506(11) 0.0421(6) Uani 1 4 e d . . .
C9 C -0.0588(2) 0.5798(5) 0.28635(12) 0.0585(7) Uani 1 4 e d . . .
H9A H -0.0240 0.7121 0.2814 0.070 Uiso 1 4 e calc R . .
C10 C -0.1295(3) 0.5443(6) 0.33467(14) 0.0771(9) Uani 1 4 e d . . .
H10A H -0.1426 0.6527 0.3621 0.092 Uiso 1 4 e calc R . .
C11 C -0.1805(3) 0.3502(7) 0.34264(14) 0.0805(10) Uani 1 4 e d . . .
H11A H -0.2273 0.3266 0.3758 0.097 Uiso 1 4 e calc R . .
C12 C -0.1631(3) 0.1897(5) 0.30198(14) 0.0735(9) Uani 1 4 e d . . .
H12A H -0.1991 0.0585 0.3071 0.088 Uiso 1 4 e calc R . .
C13 C -0.0915(2) 0.2244(4) 0.25333(12) 0.0595(7) Uani 1 4 e d . . .
H13A H -0.0786 0.1155 0.2261 0.071 Uiso 1 4 e calc R . .
C14 C -0.02739(18) 0.3947(3) 0.11463(10) 0.0369(5) Uani 1 4 e d . . .
C15 C -0.0800(2) 0.5539(4) 0.08007(11) 0.0533(7) Uani 1 4 e d . . .
H15A H -0.0697 0.6945 0.0918 0.064 Uiso 1 4 e calc R . .
C16 C -0.1476(2) 0.5073(4) 0.02840(13) 0.0672(8) Uani 1 4 e d . . .
H16A H -0.1834 0.6159 0.0059 0.081 Uiso 1 4 e calc R . .
C17 C -0.1618(2) 0.3015(4) 0.01041(12) 0.0588(7) Uani 1 4 e d . . .
H17A H -0.2069 0.2697 -0.0244 0.071 Uiso 1 4 e calc R . .
C18 C -0.1094(2) 0.1423(4) 0.04384(12) 0.0579(7) Uani 1 4 e d . . .
H18A H -0.1193 0.0024 0.0315 0.069 Uiso 1 4 e calc R . .
C19 C -0.0421(2) 0.1866(4) 0.09554(11) 0.0512(7) Uani 1 4 e d . . .
H19A H -0.0066 0.0769 0.1177 0.061 Uiso 1 4 e calc R . .

loop_
_atom_site_aniso_label
_atom_site_aniso_U_11
_atom_site_aniso_U_22
_atom_site_aniso_U_33
_atom_site_aniso_U_23
_atom_site_aniso_U_13
_atom_site_aniso_U_12
P1 0.0360(3) 0.0298(4) 0.0458(4) -0.0008(3) -0.0093(3) -0.0005(3)
O1 0.0446(9) 0.0289(9) 0.0626(11) 0.0008(7) -0.0172(8) -0.0013(7)
O2 0.0467(10) 0.0437(9) 0.0470(10) -0.0039(8) -0.0165(8) 0.0091(8)
C1 0.0388(13) 0.0291(12) 0.0414(13) 0.0014(10) -0.0105(11) 0.0005(10)
C2 0.0376(13) 0.0347(13) 0.0413(14) 0.0042(11) -0.0073(11) 0.0045(10)
C3 0.0493(15) 0.0444(15) 0.0552(16) 0.0033(12) -0.0010(13) -0.0001(12)
C4 0.0542(17) 0.0615(19) 0.0656(19) 0.0133(15) 0.0055(15) -0.0066(14)
C5 0.0619(19) 0.085(2) 0.0551(18) 0.0122(17) 0.0164(15) 0.0130(17)
C6 0.0691(19) 0.0605(19) 0.0578(19) -0.0078(15) 0.0067(16) 0.0122(16)
C7 0.0500(15) 0.0444(15) 0.0522(16) -0.0044(12) -0.0027(13) 0.0018(12)
C8 0.0328(12) 0.0451(15) 0.0478(15) -0.0028(11) -0.0092(11) 0.0016(11)
C9 0.0506(16) 0.0634(19) 0.0614(18) -0.0148(15) 0.0000(14) -0.0036(14)
C10 0.064(2) 0.103(3) 0.065(2) -0.0249(19) 0.0074(17) 0.0018(19)
C11 0.0555(19) 0.122(3) 0.065(2) 0.005(2) 0.0135(16) -0.002(2)
C12 0.0575(19) 0.086(2) 0.078(2) 0.0145(19) 0.0097(17) -0.0158(17)
C13 0.0576(17) 0.0579(18) 0.0630(19) -0.0043(14) 0.0033(15) -0.0058(14)
C14 0.0342(12) 0.0322(13) 0.0438(14) 0.0025(10) -0.0055(11) -0.0006(10)
C15 0.0651(17) 0.0332(14) 0.0599(17) -0.0025(12) -0.0225(14) 0.0053(12)
C16 0.086(2) 0.0463(17) 0.0669(19) 0.0060(14) -0.0355(16) 0.0112(15)
C17 0.0672(18) 0.0588(19) 0.0486(16) -0.0031(13) -0.0232(14) -0.0061(14)
C18 0.0728(19) 0.0376(15) 0.0615(18) -0.0041(13) -0.0204(15) -0.0072(14)
C19 0.0616(17) 0.0345(14) 0.0559(17) 0.0042(12) -0.0193(14) -0.0015(12)

loop_
_atom_type_symbol
_atom_type_description
_atom_type_scat_dispersion_real
_atom_type_scat_dispersion_imag
_atom_type_scat_source
C C 0.0033 0.0016 'International Tables Vol C Tables 4.2.6.8 and 6.1.1.4'
H H 0.0000 0.0000 'International Tables Vol C Tables 4.2.6.8 and 6.1.1.4'
O O 0.0106 0.0060 'International Tables Vol C Tables 4.2.6.8 and 6.1.1.4'
P P 0.1023 0.0942 'International Tables Vol C Tables 4.2.6.8 and 6.1.1.4'

loop_
_geom_angle_atom_site_label_1
_geom_angle_atom_site_label_2
_geom_angle_atom_site_label_3
_geom_angle
_geom_angle_site_symmetry_1
_geom_angle_site_symmetry_3
_geom_angle_publ_flag
O1 P1 C8 111.70(10) . . ?
O1 P1 C14 111.73(9) . . ?
C8 P1 C14 107.28(10) . . ?
O1 P1 C1 112.84(9) . . ?
C8 P1 C1 104.36(10) . . ?
C14 P1 C1 108.52(10) . . ?
O2 C1 C2 113.44(17) . . ?
O2 C1 P1 100.85(14) . . ?
C2 C1 P1 114.62(15) . . ?
C7 C2 C3 118.7(2) . . ?
C7 C2 C1 120.8(2) . . ?
C3 C2 C1 120.5(2) . . ?
C4 C3 C2 120.2(2) . . ?
C5 C4 C3 120.5(3) . . ?
C4 C5 C6 119.7(3) . . ?
C5 C6 C7 120.5(3) . . ?
C6 C7 C2 120.4(2) . . ?
C9 C8 C13 118.8(2) . . ?
C9 C8 P1 118.9(2) . . ?
C13 C8 P1 122.32(19) . . ?
C10 C9 C8 120.6(3) . . ?
C11 C10 C9 120.3(3) . . ?
C10 C11 C12 120.3(3) . . ?
C11 C12 C13 119.6(3) . . ?
C12 C13 C8 120.3(3) . . ?
C15 C14 C19 118.4(2) . . ?
C15 C14 P1 116.56(17) . . ?
C19 C14 P1 125.07(17) . . ?
C16 C15 C14 121.0(2) . . ?
C17 C16 C15 119.9(2) . . ?
C16 C17 C18 119.8(2) . . ?
C17 C18 C19 120.9(2) . . ?
C18 C19 C14 120.1(2) . . ?

loop_
_geom_bond_atom_site_label_1
_geom_bond_atom_site_label_2
_geom_bond_distance
_geom_bond_site_symmetry_2
_geom_bond_publ_flag
P1 O1 1.4940(16) . ?
P1 C8 1.802(3) . ?
P1 C14 1.803(2) . ?
P1 C1 1.837(2) . ?
O2 C1 1.422(2) . ?
C1 C2 1.506(3) . ?
C2 C7 1.385(3) . ?
C2 C3 1.393(3) . ?
C3 C4 1.379(3) . ?
C4 C5 1.372(4) . ?
C5 C6 1.373(4) . ?
C6 C7 1.381(3) . ?
C8 C9 1.380(3) . ?
C8 C13 1.389(3) . ?
C9 C10 1.374(4) . ?
C10 C11 1.367(4) . ?
C11 C12 1.374(4) . ?
C12 C13 1.386(4) . ?
C14 C15 1.383(3) . ?
C14 C19 1.387(3) . ?
C15 C16 1.383(3) . ?
C16 C17 1.366(4) . ?
C17 C18 1.368(3) . ?
C18 C19 1.378(3) . ?

loop_
_cod_related_entry_id
_cod_related_entry_database
_cod_related_entry_code
1 ChemSpider 528963
